data_7105417
loop_
_publ_author_name
'Figiel, Pawe\/l J'
'Kopylovich, Maximilian N'
'Lasri, Jamal'
'da Silva, M F\'atima C Guedes'
'da Silva, Jo\~ao J R Fra\'usto'
'Pombeiro, Armando J L'

_publ_section_title
;
 Solvent-free microwave-assisted peroxidative oxidation of secondary
 alcohols to the corresponding ketones catalyzed by copper(ii)
 2,4-alkoxy-1,3,5-triazapentadienato complexes.
;
_journal_issue 16
_journal_name_full 'Chemical communications (Cambridge, England)'
_journal_page_first 2766
_journal_page_last 2768
_journal_paper_doi 10.1039/b922738e
_journal_volume 46
_journal_year 2010
_chemical_formula_moiety 'C12 H20 Cu N6 O4'
_chemical_formula_sum 'C12 H20 Cu N6 O4'
_chemical_formula_weight 375.88
_chemical_name_systematic
;
?
;
_space_group_IT_number 14
_symmetry_cell_setting monoclinic
_symmetry_space_group_name_Hall '-P 2ybc'
_symmetry_space_group_name_H-M 'P 1 21/c 1'
_atom_sites_solution_hydrogens geom
_atom_sites_solution_primary direct
_atom_sites_solution_secondary difmap
_audit_creation_method SHELXL-97
_cell_angle_alpha 90.00
_cell_angle_beta 90.190(2)
_cell_angle_gamma 90.00
_cell_formula_units_Z 2
_cell_length_a 12.6923(13)
_cell_length_b 8.2392(10)
_cell_length_c 8.6199(10)
_cell_measurement_reflns_used 1712
_cell_measurement_temperature 296(2)
_cell_measurement_theta_max 28.80
_cell_measurement_theta_min 2.94
_cell_volume 901.42(18)
_computing_cell_refinement 'Bruker SMART'
_computing_data_collection 'Bruker SMART'
_computing_data_reduction 'Bruker SAINT'
_computing_structure_refinement 'SHELXL-97 (Sheldrick, 1997)'
_diffrn_ambient_temperature 296(2)
_diffrn_measured_fraction_theta_full 0.979
_diffrn_measured_fraction_theta_max 0.979
_diffrn_measurement_device_type 'CCD area detector'
_diffrn_measurement_method 'phi and omega scans'
_diffrn_radiation_monochromator graphite
_diffrn_radiation_source 'fine-focus sealed tube'
_diffrn_radiation_type MoK\a
_diffrn_radiation_wavelength 0.71069
_diffrn_reflns_av_R_equivalents 0.0584
_diffrn_reflns_av_sigmaI/netI 0.0687
_diffrn_reflns_limit_h_max 8
_diffrn_reflns_limit_h_min -17
_diffrn_reflns_limit_k_max 11
_diffrn_reflns_limit_k_min -11
_diffrn_reflns_limit_l_max 12
_diffrn_reflns_limit_l_min -10
_diffrn_reflns_number 5757
_diffrn_reflns_theta_full 30.14
_diffrn_reflns_theta_max 30.14
_diffrn_reflns_theta_min 2.95
_exptl_absorpt_coefficient_mu 1.238
_exptl_absorpt_correction_T_max 0.8657
_exptl_absorpt_correction_T_min 0.7002
_exptl_absorpt_correction_type multi-scan
_exptl_absorpt_process_details sadabs
_exptl_crystal_colour red
_exptl_crystal_density_diffrn 1.385
_exptl_crystal_density_method 'not measured'
_exptl_crystal_description rhombohedron
_exptl_crystal_F_000 390
_exptl_crystal_size_max 0.31
_exptl_crystal_size_mid 0.22
_exptl_crystal_size_min 0.12
_refine_diff_density_max 0.465
_refine_diff_density_min -0.284
_refine_diff_density_rms 0.068
_refine_ls_extinction_method none
_refine_ls_goodness_of_fit_ref 0.933
_refine_ls_hydrogen_treatment constr
_refine_ls_matrix_type full
_refine_ls_number_parameters 106
_refine_ls_number_reflns 2613
_refine_ls_number_restraints 0
_refine_ls_restrained_S_all 0.933
_refine_ls_R_factor_all 0.0778
_refine_ls_R_factor_gt 0.0434
_refine_ls_shift/su_max 0.000
_refine_ls_shift/su_mean 0.000
_refine_ls_structure_factor_coef Fsqd
_refine_ls_weighting_details 'calc w=1/[\s^2^(Fo^2^)+(0.0577P)^2^+0.0000P] where P=(Fo^2^+2Fc^2^)/3'
_refine_ls_weighting_scheme calc
_refine_ls_wR_factor_gt 0.1105
_refine_ls_wR_factor_ref 0.1204
_reflns_number_gt 1556
_reflns_number_total 2613
_reflns_threshold_expression >2sigma(I)
_cod_data_source_file b922738e.txt
_cod_data_source_block compound2
_cod_depositor_comments
;
The following automatic conversions were performed:
'_symmetry_cell_setting' value 'Monoclinic' changed to 'monoclinic'
according to '/home/saulius/struct/CIF-dictionaries/cif_core.dic'
dictionary named 'cif_core.dic' version 2.4.1 from 2010-06-29.

Automatic conversion script
Id: cif_fix_enum 1527 2010-12-29 10:47:43Z saulius 
;
_cod_original_sg_symbol_H-M 'P 21/c'
_cod_database_code 7105417

loop_
_symmetry_equiv_pos_as_xyz
'x, y, z'
'-x, y+1/2, -z+1/2'
'-x, -y, -z'
'x, -y-1/2, z-1/2'

loop_
_atom_site_label
_atom_site_type_symbol
_atom_site_fract_x
_atom_site_fract_y
_atom_site_fract_z
_atom_site_U_iso_or_equiv
_atom_site_adp_type
_atom_site_occupancy
_atom_site_symmetry_multiplicity
_atom_site_calc_flag
_atom_site_refinement_flags
_atom_site_disorder_assembly
_atom_site_disorder_group
Cu1 Cu 0.0000 0.0000 0.0000 0.03880(17) Uani 1 2 d S . .
O1 O -0.27563(15) -0.2271(3) 0.1331(2) 0.0577(6) Uani 1 1 d . . .
N3 N -0.18040(18) -0.0498(3) 0.2799(3) 0.0426(5) Uani 1 1 d . . .
O2 O -0.09884(16) 0.1352(3) 0.4366(2) 0.0626(6) Uani 1 1 d . . .
N2 N -0.02019(17) 0.0827(3) 0.2099(2) 0.0487(6) Uani 1 1 d . . .
N1 N -0.12505(16) -0.1354(3) 0.0289(3) 0.0474(6) Uani 1 1 d . . .
C2 C -0.0987(2) 0.0515(3) 0.3018(3) 0.0429(6) Uani 1 1 d . . .
C1 C -0.18827(19) -0.1312(3) 0.1463(3) 0.0402(6) Uani 1 1 d . . .
C3 C -0.3549(2) -0.2232(5) 0.2484(4) 0.0723(10) Uani 1 1 d . . .
H3A H -0.3827 -0.1139 0.2570 0.087 Uiso 1 1 calc R . .
H3B H -0.3246 -0.2529 0.3479 0.087 Uiso 1 1 calc R . .
C4 C -0.1854(3) 0.1182(4) 0.5436(3) 0.0634(9) Uani 1 1 d . . .
H4A H -0.1619 0.1464 0.6474 0.076 Uiso 1 1 calc R . .
H4B H -0.2088 0.0061 0.5450 0.076 Uiso 1 1 calc R . .
C5 C -0.4395(3) -0.3343(7) 0.2098(7) 0.151(3) Uani 1 1 d . . .
H5A H -0.4926 -0.3294 0.2886 0.227 Uiso 1 1 calc R . .
H5B H -0.4121 -0.4427 0.2036 0.227 Uiso 1 1 calc R . .
H5C H -0.4696 -0.3043 0.1116 0.227 Uiso 1 1 calc R . .
C6 C -0.2744(3) 0.2244(5) 0.4985(5) 0.0885(12) Uani 1 1 d . . .
H6A H -0.3311 0.2107 0.5708 0.133 Uiso 1 1 calc R . .
H6B H -0.2982 0.1957 0.3963 0.133 Uiso 1 1 calc R . .
H6C H -0.2517 0.3355 0.4992 0.133 Uiso 1 1 calc R . .

loop_
_atom_site_aniso_label
_atom_site_aniso_U_11
_atom_site_aniso_U_22
_atom_site_aniso_U_33
_atom_site_aniso_U_23
_atom_site_aniso_U_13
_atom_site_aniso_U_12
Cu1 0.0312(2) 0.0470(3) 0.0382(3) -0.0016(2) 0.00473(16) -0.0026(2)
O1 0.0454(11) 0.0721(14) 0.0556(13) -0.0216(10) 0.0160(9) -0.0218(10)
N3 0.0430(13) 0.0495(12) 0.0354(11) -0.0027(9) 0.0050(9) -0.0083(10)
O2 0.0593(13) 0.0863(15) 0.0424(11) -0.0202(11) 0.0103(9) -0.0260(12)
N2 0.0417(13) 0.0627(15) 0.0419(13) -0.0056(12) 0.0063(10) -0.0117(12)
N1 0.0403(12) 0.0537(14) 0.0483(13) -0.0102(11) 0.0128(10) -0.0091(10)
C2 0.0409(15) 0.0514(15) 0.0363(14) -0.0022(11) 0.0007(11) -0.0027(12)
C1 0.0347(13) 0.0397(14) 0.0461(15) 0.0010(11) 0.0021(11) -0.0022(11)
C3 0.0515(18) 0.101(3) 0.064(2) -0.0181(19) 0.0175(15) -0.0264(18)
C4 0.069(2) 0.079(2) 0.0432(17) -0.0161(16) 0.0184(14) -0.0229(18)
C5 0.089(3) 0.194(6) 0.171(5) -0.090(5) 0.073(3) -0.079(4)
C6 0.084(3) 0.087(3) 0.095(3) -0.029(2) 0.023(2) -0.004(2)

loop_
_atom_type_symbol
_atom_type_description
_atom_type_scat_dispersion_real
_atom_type_scat_dispersion_imag
_atom_type_scat_source
C C 0.0033 0.0016 'International Tables Vol C Tables 4.2.6.8 and 6.1.1.4'
H H 0.0000 0.0000 'International Tables Vol C Tables 4.2.6.8 and 6.1.1.4'
N N 0.0061 0.0033 'International Tables Vol C Tables 4.2.6.8 and 6.1.1.4'
O O 0.0106 0.0060 'International Tables Vol C Tables 4.2.6.8 and 6.1.1.4'
Cu Cu 0.3201 1.2651 'International Tables Vol C Tables 4.2.6.8 and 6.1.1.4'

loop_
_geom_angle_atom_site_label_1
_geom_angle_atom_site_label_2
_geom_angle_atom_site_label_3
_geom_angle
_geom_angle_site_symmetry_1
_geom_angle_site_symmetry_3
_geom_angle_publ_flag
N2 Cu1 N2 180.00(13) 3 . ?
N2 Cu1 N1 91.61(9) 3 . ?
N2 Cu1 N1 88.39(9) . . ?
N2 Cu1 N1 88.39(9) 3 3 ?
N2 Cu1 N1 91.61(9) . 3 ?
N1 Cu1 N1 180.00(13) . 3 ?
C1 O1 C3 120.4(2) . . ?
C1 N3 C2 119.2(2) . . ?
C2 O2 C4 120.2(2) . . ?
C2 N2 Cu1 126.8(2) . . ?
C1 N1 Cu1 126.14(19) . . ?
N2 C2 N3 129.0(3) . . ?
N2 C2 O2 115.2(2) . . ?
N3 C2 O2 115.7(2) . . ?
N1 C1 N3 130.0(2) . . ?
N1 C1 O1 115.1(2) . . ?
N3 C1 O1 114.9(2) . . ?
O1 C3 C5 110.6(3) . . ?
O1 C3 H3A 109.5 . . ?
C5 C3 H3A 109.5 . . ?
O1 C3 H3B 109.5 . . ?
C5 C3 H3B 109.5 . . ?
H3A C3 H3B 108.1 . . ?
O2 C4 C6 110.9(3) . . ?
O2 C4 H4A 109.5 . . ?
C6 C4 H4A 109.5 . . ?
O2 C4 H4B 109.5 . . ?
C6 C4 H4B 109.5 . . ?
H4A C4 H4B 108.0 . . ?
C3 C5 H5A 109.5 . . ?
C3 C5 H5B 109.5 . . ?
H5A C5 H5B 109.5 . . ?
C3 C5 H5C 109.5 . . ?
H5A C5 H5C 109.5 . . ?
H5B C5 H5C 109.5 . . ?
C4 C6 H6A 109.5 . . ?
C4 C6 H6B 109.5 . . ?
H6A C6 H6B 109.5 . . ?
C4 C6 H6C 109.5 . . ?
H6A C6 H6C 109.5 . . ?
H6B C6 H6C 109.5 . . ?

loop_
_geom_bond_atom_site_label_1
_geom_bond_atom_site_label_2
_geom_bond_distance
_geom_bond_site_symmetry_2
_geom_bond_publ_flag
Cu1 N2 1.951(2) 3 ?
Cu1 N2 1.951(2) . ?
Cu1 N1 1.957(2) . ?
Cu1 N1 1.957(2) 3 ?
O1 C1 1.366(3) . ?
O1 C3 1.417(3) . ?
N3 C1 1.336(3) . ?
N3 C2 1.344(4) . ?
O2 C2 1.351(3) . ?
O2 C4 1.444(3) . ?
N2 C2 1.300(3) . ?
N1 C1 1.294(3) . ?
C3 C5 1.448(5) . ?
C3 H3A 0.9700 . ?
C3 H3B 0.9700 . ?
C4 C6 1.479(5) . ?
C4 H4A 0.9700 . ?
C4 H4B 0.9700 . ?
C5 H5A 0.9600 . ?
C5 H5B 0.9600 . ?
C5 H5C 0.9600 . ?
C6 H6A 0.9600 . ?
C6 H6B 0.9600 . ?
C6 H6C 0.9600 . ?
